data_4111945
loop_
_publ_author_name
'Siu Hong Yu'
'Michael J. Ferguson'
'Robert McDonald'
'Dennis G. Hall'

_publ_contact_author_address
; Department of Chemistry
  University of Alberta
  Edmonton, Alberta T6G 2G2
  Canada
;
_publ_contact_author_email dennis.hall@ualberta.ca
_publ_contact_author_fax 1(780)4928231
_publ_contact_author_name 'Dr. Dennis G. Hall'
_publ_contact_author_phone 1(780)4923141
_publ_section_title
;
 Br\/onsted Acid-Catalyzed Allylboration: Short and Stereodivergent
 Synthesis of All Four Eupomatilone Diastereomers with Crystallographic
 Assignments
;
_journal_name_full 'Journal of the American Chemical Society'
_journal_page_first 12808
_journal_page_last 12809
_journal_paper_doi 10.1021/ja054171l
_journal_volume 127
_journal_year 2005
_chemical_formula_moiety 'C15 H19 Br O5'
_chemical_formula_sum 'C15 H19 Br O5'
_chemical_formula_weight 359.21
_space_group_IT_number 14
_symmetry_cell_setting monoclinic
_symmetry_space_group_name_Hall '-P 2ybc'
_symmetry_space_group_name_H-M 'P 1 21/c 1'
_atom_sites_solution_hydrogens geom
_atom_sites_solution_primary direct
_atom_sites_solution_secondary difmap
_audit_creation_method 'manual editing of SHELXL template'
_cell_angle_alpha 90.00
_cell_angle_beta 105.3820(10)
_cell_angle_gamma 90.00
_cell_formula_units_Z 4
_cell_length_a 10.2249(6)
_cell_length_b 9.8448(6)
_cell_length_c 15.8781(10)
_cell_measurement_reflns_used 4455
_cell_measurement_temperature 193(2)
_cell_measurement_theta_max 26.39
_cell_measurement_theta_min 2.66
_cell_volume 1541.07(16)
_computing_cell_refinement 'Bruker SAINT (Bruker, 1997)'
_computing_data_collection 'Bruker SMART (Bruker, 1997)'
_computing_data_reduction 'Bruker SAINT (Bruker, 1997)'
_computing_molecular_graphics 'Bruker SHELXTL (Bruker, 1997)'
_computing_publication_material 'Bruker SHELXTL (Bruker, 1997)'
_computing_structure_refinement 'SHELXL-97 (Sheldrick, 1997)'
_computing_structure_solution 'SHELXS-97 (Sheldrick, 1990)'
_diffrn_ambient_temperature 193(2)
_diffrn_detector_area_resol_mean 8.192
_diffrn_measured_fraction_theta_full 0.999
_diffrn_measured_fraction_theta_max 0.999
_diffrn_measurement_device_type 'Bruker PLATFORM diffractometer/SMART 1000 CCD area detector'
_diffrn_measurement_method '\w scans'
_diffrn_radiation_monochromator graphite
_diffrn_radiation_source 'fine-focus sealed tube'
_diffrn_radiation_type MoK\a
_diffrn_radiation_wavelength 0.71073
_diffrn_reflns_av_R_equivalents 0.0236
_diffrn_reflns_av_sigmaI/netI 0.0200
_diffrn_reflns_limit_h_max 12
_diffrn_reflns_limit_h_min -12
_diffrn_reflns_limit_k_max 12
_diffrn_reflns_limit_k_min -12
_diffrn_reflns_limit_l_max 19
_diffrn_reflns_limit_l_min -19
_diffrn_reflns_number 11618
_diffrn_reflns_theta_full 26.39
_diffrn_reflns_theta_max 26.39
_diffrn_reflns_theta_min 2.07
_diffrn_standards_decay_% 0
_diffrn_standards_interval_time 0
_diffrn_standards_number 0
_exptl_absorpt_coefficient_mu 2.686
_exptl_absorpt_correction_T_max 0.6024
_exptl_absorpt_correction_T_min 0.3197
_exptl_absorpt_correction_type multi-scan
_exptl_absorpt_process_details 'SADABS (Sheldrick, 1996)'
_exptl_crystal_colour colourless
_exptl_crystal_density_diffrn 1.548
_exptl_crystal_description plate
_exptl_crystal_F_000 736
_exptl_crystal_size_max 0.55
_exptl_crystal_size_mid 0.50
_exptl_crystal_size_min 0.21
_refine_diff_density_max 0.660
_refine_diff_density_min -0.589
_refine_diff_density_rms 0.077
_refine_ls_extinction_method none
_refine_ls_goodness_of_fit_ref 1.078
_refine_ls_hydrogen_treatment constr
_refine_ls_matrix_type full
_refine_ls_number_parameters 190
_refine_ls_number_reflns 3154
_refine_ls_number_restraints 0
_refine_ls_restrained_S_all 1.078
_refine_ls_R_factor_all 0.0310
_refine_ls_R_factor_gt 0.0266
_refine_ls_shift/su_max 0.000
_refine_ls_shift/su_mean 0.000
_refine_ls_structure_factor_coef Fsqd
_refine_ls_weighting_details 'calc w=1/[\s^2^(Fo^2^)+(0.0336P)^2^+0.8303P] where P=(Fo^2^+2Fc^2^)/3'
_refine_ls_weighting_scheme calc
_refine_ls_wR_factor_gt 0.0664
_refine_ls_wR_factor_ref 0.0685
_reflns_number_gt 2830
_reflns_number_total 3154
_reflns_threshold_expression I>2\s(I)
_cod_data_source_file ja054171lsi20050624_122957.cif
_cod_data_source_block 14
_cod_original_sg_symbol_H-M 'P 21/c'
_cod_database_code 4111945

loop_
_symmetry_equiv_pos_as_xyz
'x, y, z'
'-x, y+1/2, -z+1/2'
'-x, -y, -z'
'x, -y-1/2, z-1/2'

loop_
_atom_site_label
_atom_site_type_symbol
_atom_site_fract_x
_atom_site_fract_y
_atom_site_fract_z
_atom_site_U_iso_or_equiv
_atom_site_adp_type
_atom_site_occupancy
_atom_site_symmetry_multiplicity
_atom_site_calc_flag
_atom_site_refinement_flags
Br Br 0.42004(2) 0.17530(2) 0.665301(14) 0.03750(8) Uani 1 1 d .
O1 O 0.04610(12) 0.12166(13) 0.43801(9) 0.0285(3) Uani 1 1 d .
O2 O -0.06929(14) -0.01044(15) 0.33013(9) 0.0378(3) Uani 1 1 d .
O3 O 0.47498(13) 0.47724(14) 0.67381(8) 0.0312(3) Uani 1 1 d .
O4 O 0.34498(14) 0.67948(12) 0.56128(9) 0.0326(3) Uani 1 1 d .
O5 O 0.12099(14) 0.62338(13) 0.43479(9) 0.0316(3) Uani 1 1 d .
C1 C 0.03617(18) 0.01621(18) 0.38147(12) 0.0272(4) Uani 1 1 d .
C2 C 0.17099(19) -0.05507(18) 0.39701(12) 0.0278(4) Uani 1 1 d .
H2 H 0.1713 -0.1311 0.4388 0.033 Uiso 1 1 calc R
C3 C 0.27265(18) 0.05276(18) 0.44579(13) 0.0295(4) Uani 1 1 d .
H3 H 0.3493 0.0070 0.4888 0.035 Uiso 1 1 calc R
C4 C 0.18313(17) 0.12950(18) 0.49523(12) 0.0264(4) Uani 1 1 d .
H4 H 0.1861 0.0798 0.5506 0.032 Uiso 1 1 calc R
C5 C 0.1949(2) -0.1166(2) 0.31479(14) 0.0380(5) Uani 1 1 d .
H5A H 0.1227 -0.1820 0.2899 0.046 Uiso 1 1 calc R
H5B H 0.2828 -0.1632 0.3292 0.046 Uiso 1 1 calc R
H5C H 0.1948 -0.0445 0.2722 0.046 Uiso 1 1 calc R
C6 C 0.3288(2) 0.1435(2) 0.38581(17) 0.0438(5) Uani 1 1 d .
H6A H 0.3912 0.2102 0.4209 0.053 Uiso 1 1 calc R
H6B H 0.2538 0.1909 0.3451 0.053 Uiso 1 1 calc R
H6C H 0.3774 0.0877 0.3529 0.053 Uiso 1 1 calc R
C11 C 0.21891(17) 0.27644(18) 0.51652(12) 0.0246(4) Uani 1 1 d .
C12 C 0.32614(18) 0.31057(18) 0.58744(12) 0.0260(4) Uani 1 1 d .
C13 C 0.36790(18) 0.44526(18) 0.60415(11) 0.0255(4) Uani 1 1 d .
C14 C 0.29875(18) 0.54820(17) 0.55036(12) 0.0250(4) Uani 1 1 d .
C15 C 0.18592(18) 0.51546(18) 0.48128(12) 0.0253(4) Uani 1 1 d .
C16 C 0.14856(18) 0.38077(18) 0.46393(11) 0.0247(4) Uani 1 1 d .
H16 H 0.0741 0.3592 0.4156 0.030 Uiso 1 1 calc R
C17 C 0.60202(19) 0.4795(2) 0.65055(14) 0.0364(4) Uani 1 1 d .
H17A H 0.6756 0.5022 0.7022 0.044 Uiso 1 1 calc R
H17B H 0.5978 0.5479 0.6051 0.044 Uiso 1 1 calc R
H17C H 0.6190 0.3900 0.6286 0.044 Uiso 1 1 calc R
C18 C 0.2944(2) 0.7570(2) 0.62181(13) 0.0349(4) Uani 1 1 d .
H18A H 0.3320 0.8491 0.6259 0.042 Uiso 1 1 calc R
H18B H 0.3213 0.7136 0.6794 0.042 Uiso 1 1 calc R
H18C H 0.1953 0.7615 0.6017 0.042 Uiso 1 1 calc R
C19 C 0.0062(2) 0.5949(2) 0.36286(13) 0.0333(4) Uani 1 1 d .
H19A H -0.0302 0.6802 0.3342 0.040 Uiso 1 1 calc R
H19B H -0.0638 0.5490 0.3842 0.040 Uiso 1 1 calc R
H19C H 0.0341 0.5361 0.3209 0.040 Uiso 1 1 calc R

loop_
_atom_site_aniso_label
_atom_site_aniso_U_11
_atom_site_aniso_U_22
_atom_site_aniso_U_33
_atom_site_aniso_U_23
_atom_site_aniso_U_13
_atom_site_aniso_U_12
Br 0.03194(12) 0.03283(12) 0.04157(13) 0.00949(8) -0.00105(8) -0.00061(8)
O1 0.0216(6) 0.0247(6) 0.0393(7) -0.0048(5) 0.0081(5) -0.0018(5)
O2 0.0292(7) 0.0459(8) 0.0377(7) -0.0081(6) 0.0078(6) -0.0080(6)
O3 0.0240(6) 0.0399(8) 0.0292(7) -0.0066(6) 0.0061(5) -0.0059(6)
O4 0.0388(8) 0.0241(7) 0.0397(8) -0.0080(5) 0.0186(6) -0.0097(5)
O5 0.0369(7) 0.0218(6) 0.0337(7) 0.0032(5) 0.0051(6) -0.0005(5)
C1 0.0293(10) 0.0247(9) 0.0303(9) 0.0015(7) 0.0126(8) -0.0055(7)
C2 0.0309(9) 0.0205(8) 0.0335(10) 0.0019(7) 0.0113(8) -0.0008(7)
C3 0.0250(9) 0.0212(9) 0.0428(11) -0.0006(8) 0.0100(8) 0.0007(7)
C4 0.0230(9) 0.0225(8) 0.0333(10) 0.0016(7) 0.0067(7) -0.0020(7)
C5 0.0410(11) 0.0318(10) 0.0439(12) -0.0044(9) 0.0159(9) 0.0030(9)
C6 0.0452(12) 0.0305(10) 0.0682(16) -0.0075(10) 0.0368(12) -0.0067(9)
C11 0.0232(8) 0.0231(8) 0.0293(9) -0.0013(7) 0.0099(7) -0.0020(7)
C12 0.0239(9) 0.0254(9) 0.0287(9) 0.0033(7) 0.0071(7) 0.0012(7)
C13 0.0225(8) 0.0305(9) 0.0248(9) -0.0046(7) 0.0086(7) -0.0043(7)
C14 0.0284(9) 0.0214(8) 0.0286(9) -0.0035(7) 0.0138(7) -0.0050(7)
C15 0.0278(9) 0.0233(8) 0.0278(9) 0.0017(7) 0.0126(7) 0.0005(7)
C16 0.0244(8) 0.0247(9) 0.0253(9) -0.0018(7) 0.0072(7) -0.0012(7)
C17 0.0248(9) 0.0384(11) 0.0463(12) -0.0067(9) 0.0098(8) -0.0043(8)
C18 0.0446(12) 0.0262(10) 0.0344(10) -0.0039(8) 0.0115(9) 0.0015(8)
C19 0.0358(10) 0.0323(10) 0.0301(10) 0.0047(8) 0.0058(8) 0.0002(8)

loop_
_atom_type_symbol
_atom_type_description
_atom_type_scat_dispersion_real
_atom_type_scat_dispersion_imag
_atom_type_scat_source
C C 0.0033 0.0016 'International Tables Vol C Tables 4.2.6.8 and 6.1.1.4'
H H 0.0000 0.0000 'International Tables Vol C Tables 4.2.6.8 and 6.1.1.4'
O O 0.0106 0.0060 'International Tables Vol C Tables 4.2.6.8 and 6.1.1.4'
Br Br -0.2901 2.4595 'International Tables Vol C Tables 4.2.6.8 and 6.1.1.4'

loop_
_geom_angle_atom_site_label_1
_geom_angle_atom_site_label_2
_geom_angle_atom_site_label_3
_geom_angle
C1 O1 C4 110.10(14)
C13 O3 C17 112.21(14)
C14 O4 C18 114.52(14)
C15 O5 C19 117.29(14)
O2 C1 O1 120.93(17)
O2 C1 C2 129.01(17)
O1 C1 C2 110.04(15)
C1 C2 C5 113.23(16)
C1 C2 C3 103.11(14)
C5 C2 C3 117.77(16)
C6 C3 C2 113.87(17)
C6 C3 C4 113.65(15)
C2 C3 C4 100.36(14)
O1 C4 C11 109.07(14)
O1 C4 C3 104.94(14)
C11 C4 C3 116.10(14)
C12 C11 C16 118.52(16)
C12 C11 C4 120.41(16)
C16 C11 C4 121.03(16)
C11 C12 C13 121.31(16)
C11 C12 Br 120.88(13)
C13 C12 Br 117.81(14)
O3 C13 C14 119.68(16)
O3 C13 C12 120.65(16)
C14 C13 C12 119.66(16)
O4 C14 C13 120.45(16)
O4 C14 C15 120.01(16)
C13 C14 C15 119.43(16)
O5 C15 C16 124.69(17)
O5 C15 C14 115.23(15)
C16 C15 C14 120.08(16)
C15 C16 C11 120.87(17)

loop_
_geom_bond_atom_site_label_1
_geom_bond_atom_site_label_2
_geom_bond_distance
Br C12 1.8958(18)
O1 C1 1.359(2)
O1 C4 1.456(2)
O2 C1 1.196(2)
O3 C13 1.371(2)
O3 C17 1.442(2)
O4 C14 1.371(2)
O4 C18 1.427(2)
O5 C15 1.362(2)
O5 C19 1.431(2)
C1 C2 1.508(3)
C2 C5 1.517(3)
C2 C3 1.543(3)
C3 C6 1.525(3)
C3 C4 1.551(3)
C4 C11 1.508(2)
C11 C12 1.389(3)
C11 C16 1.397(3)
C12 C13 1.397(2)
C13 C14 1.391(3)
C14 C15 1.402(3)
C15 C16 1.387(2)

loop_
_geom_torsion_atom_site_label_1
_geom_torsion_atom_site_label_2
_geom_torsion_atom_site_label_3
_geom_torsion_atom_site_label_4
_geom_torsion
C4 O1 C1 O2 178.00(17)
C4 O1 C1 C2 -0.63(19)
O2 C1 C2 C5 32.8(3)
O1 C1 C2 C5 -148.74(16)
O2 C1 C2 C3 161.13(19)
O1 C1 C2 C3 -20.38(19)
C1 C2 C3 C6 -90.80(18)
C5 C2 C3 C6 34.7(2)
C1 C2 C3 C4 30.98(17)
C5 C2 C3 C4 156.46(17)
C1 O1 C4 C11 146.46(14)
C1 O1 C4 C3 21.44(18)
C6 C3 C4 O1 89.81(19)
C2 C3 C4 O1 -32.13(17)
C6 C3 C4 C11 -30.7(2)
C2 C3 C4 C11 -152.61(16)
O1 C4 C11 C12 162.13(15)
C3 C4 C11 C12 -79.6(2)
O1 C4 C11 C16 -20.1(2)
C3 C4 C11 C16 98.1(2)
C16 C11 C12 C13 -3.0(3)
C4 C11 C12 C13 174.77(16)
C16 C11 C12 Br 176.59(13)
C4 C11 C12 Br -5.6(2)
C17 O3 C13 C14 -89.3(2)
C17 O3 C13 C12 91.7(2)
C11 C12 C13 O3 -179.20(15)
Br C12 C13 O3 1.2(2)
C11 C12 C13 C14 1.8(3)
Br C12 C13 C14 -177.80(13)
C18 O4 C14 C13 -88.7(2)
C18 O4 C14 C15 95.3(2)
O3 C13 C14 O4 6.4(2)
C12 C13 C14 O4 -174.57(15)
O3 C13 C14 C15 -177.46(15)
C12 C13 C14 C15 1.5(3)
C19 O5 C15 C16 -0.1(2)
C19 O5 C15 C14 179.19(15)
O4 C14 C15 O5 -6.8(2)
C13 C14 C15 O5 177.03(15)
O4 C14 C15 C16 172.50(15)
C13 C14 C15 C16 -3.6(3)
O5 C15 C16 C11 -178.30(16)
C14 C15 C16 C11 2.4(3)
C12 C11 C16 C15 0.9(3)
C4 C11 C16 C15 -176.89(16)
